data_7159573
loop_
_publ_author_name
'He, Heng'
'Liu, Jian-Quan'
'Wang, Xiang-Shan'

_publ_section_title
;
 Synthesis of pyrimidine-fused skeletons through copper-catalyzed
 consecutive Sonogashira coupling and aminocyclization.
;
_journal_issue 39
_journal_name_full 'Organic &amp; biomolecular chemistry'
_journal_page_first 7886
_journal_page_last 7890
_journal_paper_doi 10.1039/d3ob01248d
_journal_volume 21
_journal_year 2023
_chemical_formula_sum 'C26 H18 N2 O'
_chemical_formula_weight 374.42
_space_group_crystal_system monoclinic
_space_group_IT_number 14
_space_group_name_Hall '-P 2ybc'
_space_group_name_H-M_alt 'P 1 21/c 1'
_atom_sites_solution_hydrogens geom
_audit_creation_method SHELXL-2018/3
_audit_update_record
;
2023-04-11 deposited with the CCDC.	2023-09-18 downloaded from the CCDC.
;
_cell_angle_alpha 90
_cell_angle_beta 114.61
_cell_angle_gamma 90
_cell_formula_units_Z 4
_cell_length_a 11.023(4)
_cell_length_b 14.004(6)
_cell_length_c 13.233(5)
_cell_measurement_reflns_used 2385
_cell_measurement_temperature 296(2)
_cell_measurement_theta_max 22.69
_cell_measurement_theta_min 2.50
_cell_volume 1857.2(13)
_computing_cell_refinement 'Bruker SAINT'
_computing_data_collection 'Bruker APEX2'
_computing_data_reduction 'Bruker SAINT'
_computing_molecular_graphics 'Bruker SHELXTL'
_computing_publication_material 'Bruker SHELXTL'
_computing_structure_refinement 'SHELXL-2018/3 (Sheldrick, 2018)'
_computing_structure_solution 'SHELXS-97 (Sheldrick 2008)'
_diffrn_ambient_temperature 296(2)
_diffrn_measured_fraction_theta_full 0.710
_diffrn_measured_fraction_theta_max 0.710
_diffrn_measurement_device_type 'Bruker APEX-II CCD'
_diffrn_measurement_method '\f and \w scans'
_diffrn_radiation_type MoK\a
_diffrn_radiation_wavelength 0.71073
_diffrn_reflns_av_R_equivalents 0.0515
_diffrn_reflns_av_unetI/netI 0.0921
_diffrn_reflns_Laue_measured_fraction_full 0.710
_diffrn_reflns_Laue_measured_fraction_max 0.710
_diffrn_reflns_limit_h_max 9
_diffrn_reflns_limit_h_min -11
_diffrn_reflns_limit_k_max 15
_diffrn_reflns_limit_k_min -13
_diffrn_reflns_limit_l_max 14
_diffrn_reflns_limit_l_min -14
_diffrn_reflns_number 4758
_diffrn_reflns_point_group_measured_fraction_full 0.710
_diffrn_reflns_point_group_measured_fraction_max 0.710
_diffrn_reflns_theta_full 22.766
_diffrn_reflns_theta_max 22.766
_diffrn_reflns_theta_min 2.499
_exptl_absorpt_coefficient_mu 0.082
_exptl_absorpt_correction_type none
_exptl_crystal_colour orange
_exptl_crystal_density_diffrn 1.339
_exptl_crystal_description block
_exptl_crystal_F_000 784
_exptl_crystal_size_max 0.122
_exptl_crystal_size_mid 0.100
_exptl_crystal_size_min 0.089
_refine_diff_density_max 0.087
_refine_diff_density_min -0.087
_refine_diff_density_rms 0.021
_refine_ls_extinction_coef 0.035(3)
_refine_ls_extinction_expression Fc^*^=kFc[1+0.001xFc^2^\l^3^/sin(2\q)]^-1/4^
_refine_ls_extinction_method 'SHELXL-2018/3 (Sheldrick 2018)'
_refine_ls_goodness_of_fit_ref 0.968
_refine_ls_hydrogen_treatment constr
_refine_ls_matrix_type full
_refine_ls_number_parameters 263
_refine_ls_number_reflns 1784
_refine_ls_number_restraints 0
_refine_ls_restrained_S_all 0.968
_refine_ls_R_factor_all 0.0762
_refine_ls_R_factor_gt 0.0441
_refine_ls_shift/su_max 0.000
_refine_ls_shift/su_mean 0.000
_refine_ls_structure_factor_coef Fsqd
_refine_ls_weighting_details 'w=1/[\s^2^(Fo^2^)+(0.0014P)^2^] where P=(Fo^2^+2Fc^2^)/3'
_refine_ls_weighting_scheme calc
_refine_ls_wR_factor_gt 0.0802
_refine_ls_wR_factor_ref 0.0854
_reflns_Friedel_coverage 0.000
_reflns_number_gt 1120
_reflns_number_total 1784
_reflns_threshold_expression 'I > 2\s(I)'
_cod_data_source_file d3ob01248d2.cif
_cod_data_source_block A
_cod_depositor_comments 'Adding full bibliography for 7159572--7159574.cif.'
_cod_original_cell_volume 1856.9(13)
_cod_original_sg_symbol_H-M 'P 21/c'
_cod_database_code 7159573
_shelx_shelxl_version_number 2018/3
_shelx_space_group_comment
; 
The symmetry employed for this shelxl refinement is uniquely defined 
by the following loop, which should always be used as a source of 
symmetry information in preference to the above space-group names. 
They are only intended as comments. 
;

loop_
_space_group_symop_operation_xyz
'x, y, z'
'-x, y+1/2, -z+1/2'
'-x, -y, -z'
'x, -y-1/2, z-1/2'

loop_
_atom_site_label
_atom_site_type_symbol
_atom_site_fract_x
_atom_site_fract_y
_atom_site_fract_z
_atom_site_U_iso_or_equiv
_atom_site_adp_type
_atom_site_occupancy
_atom_site_site_symmetry_order
_atom_site_calc_flag
_atom_site_refinement_flags_posn
_atom_site_refinement_flags_adp
_atom_site_refinement_flags_occupancy
_atom_site_disorder_assembly
_atom_site_disorder_group
C26 C 0.3277(4) 0.3406(3) 0.5676(2) 0.1015(13) Uani 1 1 d . . . . .
H26A H 0.303024 0.324363 0.627037 0.152 Uiso 1 1 calc R U . . .
H26B H 0.289337 0.295154 0.508393 0.152 Uiso 1 1 calc R U . . .
H26C H 0.423079 0.339523 0.594446 0.152 Uiso 1 1 calc R U . . .
O1 O 0.2797(2) 0.43322(17) 0.52767(17) 0.0804(7) Uani 1 1 d . . . . .
C23 C 0.2467(3) 0.5554(2) 0.4014(3) 0.0701(9) Uani 1 1 d . . . . .
H23A H 0.194890 0.585394 0.432320 0.084 Uiso 1 1 calc R U . . .
C24 C 0.2643(4) 0.5976(2) 0.3158(3) 0.0771(10) Uani 1 1 d . . . . .
H24A H 0.224021 0.656062 0.288209 0.093 Uiso 1 1 calc R U . . .
C25 C 0.3413(3) 0.5541(2) 0.2701(2) 0.0707(10) Uani 1 1 d . . . . .
H25A H 0.354439 0.583617 0.212497 0.085 Uiso 1 1 calc R U . . .
C9 C 0.7801(3) 0.4247(2) 0.2860(2) 0.0613(9) Uani 1 1 d . . . . .
H9A H 0.734793 0.454210 0.323148 0.074 Uiso 1 1 calc R U . . .
C8 C 0.9199(4) 0.4191(2) 0.3358(2) 0.0725(10) Uani 1 1 d . . . . .
H8A H 0.966551 0.445512 0.405897 0.087 Uiso 1 1 calc R U . . .
C7 C 0.9883(3) 0.3762(2) 0.2843(3) 0.0729(9) Uani 1 1 d . . . . .
H7A H 1.080633 0.370838 0.320729 0.087 Uiso 1 1 calc R U . . .
N2 N 0.5738(3) 0.32908(16) -0.04429(18) 0.0597(7) Uani 1 1 d . . . . .
C22 C 0.3055(3) 0.4684(2) 0.4427(2) 0.0606(8) Uani 1 1 d . . . . .
C21 C 0.3821(3) 0.4236(2) 0.3973(2) 0.0543(8) Uani 1 1 d . . . . .
H21A H 0.422116 0.365113 0.425104 0.065 Uiso 1 1 calc R U . . .
C20 C 0.3992(3) 0.4666(2) 0.3094(2) 0.0554(8) Uani 1 1 d . . . . .
N1 N 0.5700(3) 0.38661(15) 0.12411(17) 0.0513(6) Uani 1 1 d . . . . .
C10 C 0.7110(3) 0.38668(18) 0.1827(2) 0.0484(7) Uani 1 1 d . . . . .
C2 C 0.7123(3) 0.3159(2) 0.0135(2) 0.0554(8) Uani 1 1 d . . . . .
C3 C 0.7816(4) 0.2765(2) -0.0421(3) 0.0716(10) Uani 1 1 d . . . . .
H3A H 0.736573 0.255923 -0.115180 0.086 Uiso 1 1 calc R U . . .
C1 C 0.5131(3) 0.36335(19) 0.0119(2) 0.0520(8) Uani 1 1 d . . . . .
C15 C 0.1165(3) 0.4230(2) -0.0663(3) 0.0705(9) Uani 1 1 d . . . . .
H15A H 0.028326 0.436244 -0.079918 0.085 Uiso 1 1 calc R U . . .
C19 C 0.4880(3) 0.42367(19) 0.2651(2) 0.0563(8) Uani 1 1 d . . . . .
H19A H 0.566798 0.397820 0.317498 0.068 Uiso 1 1 calc R U . . .
C12 C 0.4710(3) 0.41680(19) 0.1606(2) 0.0489(7) Uani 1 1 d . . . . .
C11 C 0.7794(3) 0.34659(18) 0.1237(2) 0.0528(8) Uani 1 1 d . . . . .
C4 C 0.9197(4) 0.2678(2) 0.0123(3) 0.0822(11) Uani 1 1 d . . . . .
H4A H 0.966347 0.240030 -0.024731 0.099 Uiso 1 1 calc R U . . .
C6 C 0.9217(3) 0.3396(2) 0.1766(3) 0.0613(8) Uani 1 1 d . . . . .
C18 C 0.3724(3) 0.3847(2) -0.0285(2) 0.0537(8) Uani 1 1 d . . . . .
C13 C 0.3458(3) 0.41789(19) 0.0579(2) 0.0538(7) Uani 1 1 d . . . . .
C14 C 0.2142(3) 0.4382(2) 0.0393(3) 0.0671(9) Uani 1 1 d . . . . .
H14A H 0.193190 0.461208 0.095970 0.081 Uiso 1 1 calc R U . . .
C16 C 0.1432(4) 0.3895(2) -0.1512(3) 0.0777(10) Uani 1 1 d . . . . .
H16A H 0.074197 0.380766 -0.221222 0.093 Uiso 1 1 calc R U . . .
C17 C 0.2734(4) 0.3683(2) -0.1337(2) 0.0693(10) Uani 1 1 d . . . . .
H17A H 0.293363 0.344090 -0.190371 0.083 Uiso 1 1 calc R U . . .
C5 C 0.9874(4) 0.2987(2) 0.1175(3) 0.0771(10) Uani 1 1 d . . . . .
H5A H 1.079765 0.292643 0.151275 0.092 Uiso 1 1 calc R U . . .

loop_
_atom_site_aniso_label
_atom_site_aniso_U_11
_atom_site_aniso_U_22
_atom_site_aniso_U_33
_atom_site_aniso_U_23
_atom_site_aniso_U_13
_atom_site_aniso_U_12
C26 0.144(4) 0.099(4) 0.092(2) 0.003(2) 0.079(3) 0.008(3)
O1 0.095(2) 0.0854(19) 0.0815(14) -0.0188(12) 0.0575(14) -0.0030(13)
C23 0.060(2) 0.066(2) 0.089(2) -0.0262(18) 0.036(2) 0.0031(17)
C24 0.079(3) 0.060(2) 0.094(2) -0.0045(17) 0.038(2) 0.0176(18)
C25 0.075(3) 0.067(3) 0.075(2) 0.0047(16) 0.035(2) 0.0136(17)
C9 0.062(3) 0.068(2) 0.0552(19) 0.0019(14) 0.0255(19) -0.0007(17)
C8 0.060(3) 0.086(3) 0.0621(19) 0.0017(16) 0.015(2) -0.0053(19)
C7 0.047(2) 0.085(3) 0.082(2) 0.0107(18) 0.023(2) -0.0008(18)
N2 0.077(2) 0.0519(17) 0.0607(15) -0.0015(11) 0.0390(17) -0.0052(13)
C22 0.052(2) 0.074(3) 0.0591(18) -0.0191(16) 0.0265(17) -0.0082(17)
C21 0.047(2) 0.064(2) 0.0509(15) -0.0117(13) 0.0190(16) 0.0023(14)
C20 0.048(2) 0.061(2) 0.0538(16) -0.0050(14) 0.0185(16) 0.0037(15)
N1 0.0545(19) 0.0541(17) 0.0479(14) -0.0030(10) 0.0238(14) -0.0013(12)
C10 0.046(2) 0.0470(19) 0.0503(17) 0.0039(13) 0.0180(17) -0.0034(14)
C2 0.066(3) 0.0451(19) 0.067(2) 0.0050(14) 0.039(2) -0.0044(15)
C3 0.097(3) 0.057(2) 0.084(2) -0.0025(15) 0.061(2) -0.0071(18)
C1 0.061(2) 0.0480(19) 0.0503(17) -0.0004(13) 0.0268(17) -0.0126(15)
C15 0.055(3) 0.066(2) 0.083(2) 0.0041(17) 0.021(2) -0.0053(16)
C19 0.046(2) 0.067(2) 0.0579(18) 0.0003(14) 0.0230(16) 0.0099(15)
C12 0.048(2) 0.048(2) 0.0528(17) 0.0037(12) 0.0233(17) 0.0014(13)
C11 0.067(3) 0.0421(19) 0.0602(18) 0.0052(14) 0.0371(18) -0.0060(15)
C4 0.093(3) 0.068(3) 0.120(3) 0.002(2) 0.079(3) 0.003(2)
C6 0.058(2) 0.056(2) 0.079(2) 0.0096(16) 0.038(2) 0.0021(16)
C18 0.061(2) 0.0478(19) 0.0531(17) 0.0009(13) 0.0244(18) -0.0080(14)
C13 0.055(2) 0.0431(19) 0.0628(18) 0.0079(14) 0.0244(19) -0.0032(14)
C14 0.063(3) 0.061(2) 0.077(2) 0.0027(15) 0.029(2) -0.0010(17)
C16 0.067(3) 0.077(3) 0.071(2) 0.0083(17) 0.010(2) -0.0168(19)
C17 0.074(3) 0.072(2) 0.0555(19) -0.0004(15) 0.021(2) -0.0136(19)
C5 0.071(3) 0.072(3) 0.103(3) 0.0100(19) 0.052(2) 0.0008(18)

loop_
_atom_type_symbol
_atom_type_description
_atom_type_scat_dispersion_real
_atom_type_scat_dispersion_imag
_atom_type_scat_source
C C 0.0033 0.0016 'International Tables Vol C Tables 4.2.6.8 and 6.1.1.4'
H H 0.0000 0.0000 'International Tables Vol C Tables 4.2.6.8 and 6.1.1.4'
N N 0.0061 0.0033 'International Tables Vol C Tables 4.2.6.8 and 6.1.1.4'
O O 0.0106 0.0060 'International Tables Vol C Tables 4.2.6.8 and 6.1.1.4'

loop_
_geom_angle_atom_site_label_1
_geom_angle_atom_site_label_2
_geom_angle_atom_site_label_3
_geom_angle
_geom_angle_site_symmetry_1
_geom_angle_site_symmetry_3
_geom_angle_publ_flag
O1 C26 H26A 109.5 . . ?
O1 C26 H26B 109.5 . . ?
H26A C26 H26B 109.5 . . ?
O1 C26 H26C 109.5 . . ?
H26A C26 H26C 109.5 . . ?
H26B C26 H26C 109.5 . . ?
C22 O1 C26 117.7(2) . . ?
C24 C23 C22 120.4(3) . . ?
C24 C23 H23A 119.8 . . ?
C22 C23 H23A 119.8 . . ?
C23 C24 C25 120.1(3) . . ?
C23 C24 H24A 119.9 . . ?
C25 C24 H24A 119.9 . . ?
C24 C25 C20 120.1(3) . . ?
C24 C25 H25A 119.9 . . ?
C20 C25 H25A 119.9 . . ?
C10 C9 C8 119.5(3) . . ?
C10 C9 H9A 120.2 . . ?
C8 C9 H9A 120.2 . . ?
C7 C8 C9 121.6(3) . . ?
C7 C8 H8A 119.2 . . ?
C9 C8 H8A 119.2 . . ?
C8 C7 C6 120.7(3) . . ?
C8 C7 H7A 119.7 . . ?
C6 C7 H7A 119.7 . . ?
C1 N2 C2 116.4(2) . . ?
O1 C22 C21 125.0(3) . . ?
O1 C22 C23 114.9(3) . . ?
C21 C22 C23 120.1(3) . . ?
C22 C21 C20 119.3(3) . . ?
C22 C21 H21A 120.3 . . ?
C20 C21 H21A 120.3 . . ?
C25 C20 C21 119.8(3) . . ?
C25 C20 C19 119.7(3) . . ?
C21 C20 C19 120.2(2) . . ?
C1 N1 C10 119.2(2) . . ?
C1 N1 C12 111.3(3) . . ?
C10 N1 C12 129.2(2) . . ?
C9 C10 C11 120.5(3) . . ?
C9 C10 N1 125.1(3) . . ?
C11 C10 N1 114.4(2) . . ?
C3 C2 C11 120.6(3) . . ?
C3 C2 N2 118.7(3) . . ?
C11 C2 N2 120.6(3) . . ?
C2 C3 C4 119.3(3) . . ?
C2 C3 H3A 120.3 . . ?
C4 C3 H3A 120.3 . . ?
N2 C1 N1 126.5(3) . . ?
N2 C1 C18 127.0(3) . . ?
N1 C1 C18 106.5(3) . . ?
C16 C15 C14 122.9(3) . . ?
C16 C15 H15A 118.5 . . ?
C14 C15 H15A 118.5 . . ?
C12 C19 C20 128.6(3) . . ?
C12 C19 H19A 115.7 . . ?
C20 C19 H19A 115.7 . . ?
C19 C12 N1 125.5(3) . . ?
C19 C12 C13 129.3(3) . . ?
N1 C12 C13 104.1(2) . . ?
C2 C11 C10 121.9(3) . . ?
C2 C11 C6 119.0(3) . . ?
C10 C11 C6 119.1(2) . . ?
C5 C4 C3 121.4(3) . . ?
C5 C4 H4A 119.3 . . ?
C3 C4 H4A 119.3 . . ?
C5 C6 C7 123.2(3) . . ?
C5 C6 C11 118.4(3) . . ?
C7 C6 C11 118.4(3) . . ?
C13 C18 C17 122.7(3) . . ?
C13 C18 C1 109.3(3) . . ?
C17 C18 C1 127.8(3) . . ?
C18 C13 C14 119.2(3) . . ?
C18 C13 C12 108.7(3) . . ?
C14 C13 C12 131.9(3) . . ?
C15 C14 C13 117.6(3) . . ?
C15 C14 H14A 121.2 . . ?
C13 C14 H14A 121.2 . . ?
C15 C16 C17 120.1(3) . . ?
C15 C16 H16A 120.0 . . ?
C17 C16 H16A 120.0 . . ?
C16 C17 C18 117.5(3) . . ?
C16 C17 H17A 121.3 . . ?
C18 C17 H17A 121.3 . . ?
C4 C5 C6 121.3(4) . . ?
C4 C5 H5A 119.4 . . ?
C6 C5 H5A 119.4 . . ?

loop_
_geom_bond_atom_site_label_1
_geom_bond_atom_site_label_2
_geom_bond_distance
_geom_bond_site_symmetry_2
_geom_bond_publ_flag
C26 O1 1.417(4) . ?
C26 H26A 0.9600 . ?
C26 H26B 0.9600 . ?
C26 H26C 0.9600 . ?
O1 C22 1.362(3) . ?
C23 C24 1.361(4) . ?
C23 C22 1.382(4) . ?
C23 H23A 0.9300 . ?
C24 C25 1.374(4) . ?
C24 H24A 0.9300 . ?
C25 C20 1.379(4) . ?
C25 H25A 0.9300 . ?
C9 C10 1.366(4) . ?
C9 C8 1.404(4) . ?
C9 H9A 0.9300 . ?
C8 C7 1.349(4) . ?
C8 H8A 0.9300 . ?
C7 C6 1.401(4) . ?
C7 H7A 0.9300 . ?
N2 C1 1.283(3) . ?
N2 C2 1.405(3) . ?
C22 C21 1.375(4) . ?
C21 C20 1.391(3) . ?
C21 H21A 0.9300 . ?
C20 C19 1.463(4) . ?
N1 C1 1.389(3) . ?
N1 C10 1.419(3) . ?
N1 C12 1.429(3) . ?
C10 C11 1.409(4) . ?
C2 C3 1.377(4) . ?
C2 C11 1.400(4) . ?
C3 C4 1.393(5) . ?
C3 H3A 0.9300 . ?
C1 C18 1.445(4) . ?
C15 C16 1.359(4) . ?
C15 C14 1.380(4) . ?
C15 H15A 0.9300 . ?
C19 C12 1.319(3) . ?
C19 H19A 0.9300 . ?
C12 C13 1.479(4) . ?
C11 C6 1.430(4) . ?
C4 C5 1.348(4) . ?
C4 H4A 0.9300 . ?
C6 C5 1.390(4) . ?
C18 C13 1.374(4) . ?
C18 C17 1.384(4) . ?
C13 C14 1.396(4) . ?
C14 H14A 0.9300 . ?
C16 C17 1.386(5) . ?
C16 H16A 0.9300 . ?
C17 H17A 0.9300 . ?
C5 H5A 0.9300 . ?

loop_
_geom_torsion_atom_site_label_1
_geom_torsion_atom_site_label_2
_geom_torsion_atom_site_label_3
_geom_torsion_atom_site_label_4
_geom_torsion
_geom_torsion_site_symmetry_1
_geom_torsion_site_symmetry_2
_geom_torsion_site_symmetry_3
_geom_torsion_site_symmetry_4
_geom_torsion_publ_flag
C22 C23 C24 C25 -0.3(5) . . . . ?
C23 C24 C25 C20 1.2(5) . . . . ?
C10 C9 C8 C7 -0.5(4) . . . . ?
C9 C8 C7 C6 3.0(5) . . . . ?
C26 O1 C22 C21 -4.5(4) . . . . ?
C26 O1 C22 C23 174.8(3) . . . . ?
C24 C23 C22 O1 -179.5(3) . . . . ?
C24 C23 C22 C21 -0.1(5) . . . . ?
O1 C22 C21 C20 179.1(3) . . . . ?
C23 C22 C21 C20 -0.3(4) . . . . ?
C24 C25 C20 C21 -1.5(5) . . . . ?
C24 C25 C20 C19 -176.1(3) . . . . ?
C22 C21 C20 C25 1.1(4) . . . . ?
C22 C21 C20 C19 175.6(2) . . . . ?
C8 C9 C10 C11 -3.5(4) . . . . ?
C8 C9 C10 N1 179.1(2) . . . . ?
C1 N1 C10 C9 167.1(2) . . . . ?
C12 N1 C10 C9 -6.0(4) . . . . ?
C1 N1 C10 C11 -10.4(3) . . . . ?
C12 N1 C10 C11 176.5(2) . . . . ?
C1 N2 C2 C3 178.0(3) . . . . ?
C1 N2 C2 C11 -5.2(4) . . . . ?
C11 C2 C3 C4 -0.3(4) . . . . ?
N2 C2 C3 C4 176.6(2) . . . . ?
C2 N2 C1 N1 -1.5(4) . . . . ?
C2 N2 C1 C18 179.0(2) . . . . ?
C10 N1 C1 N2 9.8(4) . . . . ?
C12 N1 C1 N2 -176.0(3) . . . . ?
C10 N1 C1 C18 -170.7(2) . . . . ?
C12 N1 C1 C18 3.6(3) . . . . ?
C25 C20 C19 C12 -44.9(4) . . . . ?
C21 C20 C19 C12 140.5(3) . . . . ?
C20 C19 C12 N1 170.3(3) . . . . ?
C20 C19 C12 C13 -23.7(5) . . . . ?
C1 N1 C12 C19 164.5(2) . . . . ?
C10 N1 C12 C19 -22.0(4) . . . . ?
C1 N1 C12 C13 -4.4(3) . . . . ?
C10 N1 C12 C13 169.1(2) . . . . ?
C3 C2 C11 C10 -179.7(2) . . . . ?
N2 C2 C11 C10 3.5(4) . . . . ?
C3 C2 C11 C6 2.2(4) . . . . ?
N2 C2 C11 C6 -174.6(2) . . . . ?
C9 C10 C11 C2 -173.4(2) . . . . ?
N1 C10 C11 C2 4.3(3) . . . . ?
C9 C10 C11 C6 4.8(4) . . . . ?
N1 C10 C11 C6 -177.6(2) . . . . ?
C2 C3 C4 C5 -1.3(4) . . . . ?
C8 C7 C6 C5 176.9(3) . . . . ?
C8 C7 C6 C11 -1.6(4) . . . . ?
C2 C11 C6 C5 -2.6(4) . . . . ?
C10 C11 C6 C5 179.2(2) . . . . ?
C2 C11 C6 C7 175.9(2) . . . . ?
C10 C11 C6 C7 -2.2(4) . . . . ?
N2 C1 C18 C13 178.4(3) . . . . ?
N1 C1 C18 C13 -1.2(3) . . . . ?
N2 C1 C18 C17 3.5(5) . . . . ?
N1 C1 C18 C17 -176.0(2) . . . . ?
C17 C18 C13 C14 -1.4(4) . . . . ?
C1 C18 C13 C14 -176.6(2) . . . . ?
C17 C18 C13 C12 173.6(2) . . . . ?
C1 C18 C13 C12 -1.5(3) . . . . ?
C19 C12 C13 C18 -164.7(3) . . . . ?
N1 C12 C13 C18 3.5(3) . . . . ?
C19 C12 C13 C14 9.4(5) . . . . ?
N1 C12 C13 C14 177.7(3) . . . . ?
C16 C15 C14 C13 0.0(4) . . . . ?
C18 C13 C14 C15 0.4(4) . . . . ?
C12 C13 C14 C15 -173.3(2) . . . . ?
C14 C15 C16 C17 0.5(5) . . . . ?
C15 C16 C17 C18 -1.4(4) . . . . ?
C13 C18 C17 C16 1.9(4) . . . . ?
C1 C18 C17 C16 176.1(3) . . . . ?
C3 C4 C5 C6 0.8(5) . . . . ?
C7 C6 C5 C4 -177.3(3) . . . . ?
C11 C6 C5 C4 1.1(4) . . . . ?
